data_4079485
loop_
_publ_author_name
'Chow, Catherine'
'Patrick, Brian O.'
'Legzdins, Peter'

_publ_section_title
;
 Thermal Chemistry of a Tungsten Trimethylsilylallyl Complex in Benzene
 and Fluorobenzenes
;
_journal_issue 23
_journal_name_full Organometallics
_journal_page_first 8159
_journal_paper_doi 10.1021/om300765e
_journal_volume 31
_journal_year 2012
_chemical_formula_moiety 'C22 H31 F2 N O Si W'
_chemical_formula_sum 'C22 H31 F2 N O Si W'
_chemical_formula_weight 575.42
_chemical_name_systematic
;
 ?
;
_space_group_IT_number 14
_symmetry_cell_setting monoclinic
_symmetry_space_group_name_Hall '-P 2ybc'
_symmetry_space_group_name_H-M 'P 1 21/c 1'
_atom_sites_solution_hydrogens geom
_atom_sites_solution_primary direct
_atom_sites_solution_secondary difmap
_audit_creation_method SHELXL-97
_cell_angle_alpha 90.00
_cell_angle_beta 97.530(4)
_cell_angle_gamma 90.00
_cell_formula_units_Z 4
_cell_length_a 11.4956(7)
_cell_length_b 11.1957(6)
_cell_length_c 17.5205(8)
_cell_measurement_reflns_used 5087
_cell_measurement_temperature 103(2)
_cell_measurement_theta_max 28.712
_cell_measurement_theta_min 2.5515
_cell_volume 2235.5(2)
_computing_molecular_graphics 'Ortep-3 for Windows (Farrugia, 1997)'
_computing_publication_material 'WinGX publication routines (Farrugia, 1999)'
_computing_structure_refinement 'SHELXL-97 (Sheldrick, 1997)'
_computing_structure_solution 'SIR92 (Altomare, et al., 1993)'
_diffrn_ambient_temperature 103(2)
_diffrn_measured_fraction_theta_full 0.999
_diffrn_measured_fraction_theta_max 0.999
_diffrn_measurement_device_type 'Bruker X8 Apex II'
_diffrn_measurement_method 'area detector'
_diffrn_radiation_monochromator graphite
_diffrn_radiation_source 'fine-focus sealed tube'
_diffrn_radiation_type MoK\a
_diffrn_radiation_wavelength 0.71073
_diffrn_reflns_av_R_equivalents 0.0613
_diffrn_reflns_av_sigmaI/netI 0.0641
_diffrn_reflns_limit_h_max 16
_diffrn_reflns_limit_h_min -16
_diffrn_reflns_limit_k_max 16
_diffrn_reflns_limit_k_min -15
_diffrn_reflns_limit_l_max 25
_diffrn_reflns_limit_l_min -25
_diffrn_reflns_number 29440
_diffrn_reflns_theta_full 31.44
_diffrn_reflns_theta_max 31.44
_diffrn_reflns_theta_min 1.79
_exptl_absorpt_coefficient_mu 5.249
_exptl_absorpt_correction_T_max 0.7692
_exptl_absorpt_correction_T_min 0.6250
_exptl_absorpt_correction_type multi-scan
_exptl_crystal_colour yellow-orange
_exptl_crystal_density_diffrn 1.710
_exptl_crystal_density_method 'not measured'
_exptl_crystal_description prism
_exptl_crystal_F_000 1136
_exptl_crystal_size_max 0.11
_exptl_crystal_size_mid 0.06
_exptl_crystal_size_min 0.05
_refine_diff_density_max 1.156
_refine_diff_density_min -1.394
_refine_diff_density_rms 0.182
_refine_ls_extinction_method none
_refine_ls_goodness_of_fit_ref 0.997
_refine_ls_hydrogen_treatment mixed
_refine_ls_matrix_type full
_refine_ls_number_parameters 273
_refine_ls_number_reflns 7395
_refine_ls_number_restraints 0
_refine_ls_restrained_S_all 0.997
_refine_ls_R_factor_all 0.0547
_refine_ls_R_factor_gt 0.0323
_refine_ls_shift/su_max 0.038
_refine_ls_shift/su_mean 0.001
_refine_ls_structure_factor_coef Fsqd
_refine_ls_weighting_details 'calc w=1/[\s^2^(Fo^2^)+(0.0136P)^2^+0.0000P] where P=(Fo^2^+2Fc^2^)/3'
_refine_ls_weighting_scheme calc
_refine_ls_wR_factor_gt 0.0508
_refine_ls_wR_factor_ref 0.0558
_reflns_number_gt 5555
_reflns_number_total 7395
_reflns_threshold_expression >2sigma(I)
_cod_data_source_file om300765e_si_002.cif
_cod_data_source_block 5
_cod_original_sg_symbol_H-M 'P 21/c'
_cod_database_code 4079485

loop_
_symmetry_equiv_pos_as_xyz
'x, y, z'
'-x, y+1/2, -z+1/2'
'-x, -y, -z'
'x, -y-1/2, z-1/2'

loop_
_atom_site_label
_atom_site_type_symbol
_atom_site_fract_x
_atom_site_fract_y
_atom_site_fract_z
_atom_site_U_iso_or_equiv
_atom_site_adp_type
_atom_site_occupancy
_atom_site_symmetry_multiplicity
_atom_site_calc_flag
_atom_site_refinement_flags
C1 C 0.6361(3) 0.0116(3) 0.92006(17) 0.0148(7) Uani 1 1 d .
C2 C 0.5515(3) -0.0790(3) 0.89905(18) 0.0149(7) Uani 1 1 d .
C3 C 0.5744(3) -0.1753(3) 0.95219(17) 0.0149(7) Uani 1 1 d .
C4 C 0.6745(3) -0.1432(3) 1.00628(18) 0.0178(7) Uani 1 1 d .
C5 C 0.7144(3) -0.0287(3) 0.98591(17) 0.0159(7) Uani 1 1 d .
C6 C 0.6309(3) 0.1344(3) 0.88563(19) 0.0184(7) Uani 1 1 d .
H6A H 0.6159 0.1283 0.8294 0.028 Uiso 1 1 calc R
H6B H 0.7058 0.1753 0.9005 0.028 Uiso 1 1 calc R
H6C H 0.5675 0.1798 0.9044 0.028 Uiso 1 1 calc R
C7 C 0.4487(3) -0.0716(3) 0.8366(2) 0.0219(8) Uani 1 1 d .
H7A H 0.4289 -0.1518 0.8166 0.033 Uiso 1 1 calc R
H7B H 0.4690 -0.0205 0.7949 0.033 Uiso 1 1 calc R
H7C H 0.3811 -0.0376 0.8577 0.033 Uiso 1 1 calc R
C8 C 0.4980(4) -0.2848(3) 0.9537(2) 0.0244(8) Uani 1 1 d .
H8A H 0.4248 -0.2632 0.9733 0.037 Uiso 1 1 calc R
H8B H 0.5395 -0.3453 0.9873 0.037 Uiso 1 1 calc R
H8C H 0.4801 -0.3170 0.9015 0.037 Uiso 1 1 calc R
C9 C 0.7206(4) -0.2100(3) 1.07844(18) 0.0261(9) Uani 1 1 d .
H9A H 0.8064 -0.2035 1.0874 0.039 Uiso 1 1 calc R
H9B H 0.6983 -0.2943 1.0727 0.039 Uiso 1 1 calc R
H9C H 0.6874 -0.1758 1.1223 0.039 Uiso 1 1 calc R
C10 C 0.8107(3) 0.0420(3) 1.03142(18) 0.0204(8) Uani 1 1 d .
H10A H 0.7886 0.0604 1.0823 0.031 Uiso 1 1 calc R
H10B H 0.8230 0.1165 1.0042 0.031 Uiso 1 1 calc R
H10C H 0.8833 -0.0049 1.0375 0.031 Uiso 1 1 calc R
C11 C 0.9285(3) -0.2022(3) 0.8601(2) 0.0223(8) Uani 1 1 d .
C12 C 0.9063(3) -0.2513(3) 0.9291(2) 0.0207(8) Uani 1 1 d .
H12 H 0.9489 -0.2190 0.9782 0.025 Uiso 1 1 calc R
C13 C 0.8193(3) -0.3406(3) 0.93277(18) 0.0181(7) Uani 1 1 d .
C14 C 0.8355(3) -0.4775(3) 0.77587(19) 0.0218(8) Uani 1 1 d .
H14A H 0.7877 -0.4164 0.7466 0.033 Uiso 1 1 calc R
H14B H 0.8200 -0.5554 0.7511 0.033 Uiso 1 1 calc R
H14C H 0.9188 -0.4577 0.7773 0.033 Uiso 1 1 calc R
C15 C 0.8970(4) -0.5964(3) 0.9307(2) 0.0302(10) Uani 1 1 d .
H15A H 0.9789 -0.5727 0.9296 0.045 Uiso 1 1 calc R
H15B H 0.8835 -0.6750 0.9065 0.045 Uiso 1 1 calc R
H15C H 0.8809 -0.6003 0.9841 0.045 Uiso 1 1 calc R
C16 C 0.6432(3) -0.5357(3) 0.8762(2) 0.0241(9) Uani 1 1 d .
H16A H 0.6271 -0.5462 0.9294 0.036 Uiso 1 1 calc R
H16B H 0.6324 -0.6119 0.8488 0.036 Uiso 1 1 calc R
H16C H 0.5891 -0.4762 0.8504 0.036 Uiso 1 1 calc R
C17 C 0.7699(3) -0.0356(3) 0.79297(18) 0.0143(7) Uani 1 1 d .
C18 C 0.8473(3) 0.0603(3) 0.80639(19) 0.0170(7) Uani 1 1 d .
C19 C 0.8710(3) 0.1453(3) 0.7529(2) 0.0234(8) Uani 1 1 d .
H19 H 0.9233 0.2095 0.7673 0.028 Uiso 1 1 calc R
C20 C 0.8164(3) 0.1342(3) 0.6778(2) 0.0230(8) Uani 1 1 d .
H20 H 0.8303 0.1900 0.6392 0.028 Uiso 1 1 calc R
C21 C 0.7418(3) 0.0397(3) 0.66161(19) 0.0212(8) Uani 1 1 d .
C22 C 0.7161(3) -0.0416(3) 0.71633(18) 0.0172(7) Uani 1 1 d .
H22 H 0.6607 -0.1031 0.7017 0.021 Uiso 1 1 calc R
N1 N 0.6545(2) -0.2528(2) 0.80302(14) 0.0146(6) Uani 1 1 d .
O1 O 0.5841(2) -0.3010(2) 0.75398(13) 0.0219(6) Uani 1 1 d .
F1 F 0.90705(19) 0.07495(17) 0.87960(11) 0.0234(5) Uani 1 1 d .
F2 F 0.6901(2) 0.02418(18) 0.58681(11) 0.0289(5) Uani 1 1 d .
Si1 Si 0.79711(9) -0.48353(8) 0.87651(5) 0.0179(2) Uani 1 1 d .
W1 W 0.728589(12) -0.166674(11) 0.879639(7) 0.01075(4) Uani 1 1 d .
H11A H 0.986(3) -0.135(3) 0.8621(19) 0.018(10) Uiso 1 1 d .
H11B H 0.913(3) -0.249(3) 0.8145(19) 0.017(9) Uiso 1 1 d .
H13 H 0.798(3) -0.355(3) 0.984(2) 0.031(11) Uiso 1 1 d .

loop_
_atom_site_aniso_label
_atom_site_aniso_U_11
_atom_site_aniso_U_22
_atom_site_aniso_U_33
_atom_site_aniso_U_23
_atom_site_aniso_U_13
_atom_site_aniso_U_12
C1 0.0184(17) 0.0126(16) 0.0140(14) -0.0002(13) 0.0046(13) 0.0032(14)
C2 0.0118(17) 0.0195(18) 0.0138(14) -0.0025(13) 0.0032(13) -0.0008(14)
C3 0.0168(16) 0.0151(17) 0.0140(13) -0.0034(14) 0.0061(12) -0.0019(15)
C4 0.0256(19) 0.0148(18) 0.0139(14) -0.0009(13) 0.0062(14) 0.0028(15)
C5 0.0176(18) 0.0172(18) 0.0128(14) -0.0040(13) 0.0019(13) -0.0014(14)
C6 0.0210(19) 0.0158(18) 0.0188(16) -0.0028(14) 0.0041(14) 0.0034(14)
C7 0.0185(19) 0.0213(19) 0.0251(18) -0.0030(15) -0.0004(15) 0.0032(15)
C8 0.029(2) 0.0214(19) 0.0248(18) -0.0047(16) 0.0127(16) -0.0068(17)
C9 0.044(3) 0.0221(19) 0.0120(15) 0.0015(14) 0.0043(16) 0.0043(18)
C10 0.0216(19) 0.0203(19) 0.0183(16) -0.0065(14) -0.0017(15) -0.0012(15)
C11 0.0159(18) 0.022(2) 0.0282(19) -0.0035(16) -0.0003(16) 0.0015(15)
C12 0.0170(19) 0.0189(19) 0.0239(17) -0.0036(15) -0.0063(15) 0.0048(16)
C13 0.0226(18) 0.0151(17) 0.0156(14) 0.0008(15) -0.0019(13) 0.0027(16)
C14 0.0209(19) 0.0201(19) 0.0240(17) -0.0028(15) 0.0012(15) 0.0003(16)
C15 0.040(3) 0.0134(18) 0.033(2) -0.0038(17) -0.0088(19) 0.0063(18)
C16 0.033(2) 0.0167(18) 0.0222(17) 0.0048(15) 0.0018(16) -0.0050(17)
C17 0.0167(17) 0.0109(16) 0.0162(15) 0.0027(13) 0.0052(13) 0.0023(13)
C18 0.0156(18) 0.0161(18) 0.0198(16) -0.0023(14) 0.0045(14) 0.0042(14)
C19 0.025(2) 0.0136(19) 0.0333(19) 0.0011(16) 0.0118(16) -0.0009(15)
C20 0.031(2) 0.0188(19) 0.0218(17) 0.0078(15) 0.0129(16) 0.0031(16)
C21 0.026(2) 0.0218(19) 0.0163(15) 0.0021(14) 0.0054(15) 0.0070(16)
C22 0.0204(19) 0.0150(17) 0.0162(15) 0.0028(13) 0.0028(14) 0.0045(14)
N1 0.0173(15) 0.0125(14) 0.0135(12) 0.0013(11) 0.0003(11) 0.0033(12)
O1 0.0254(14) 0.0173(13) 0.0204(12) -0.0055(10) -0.0062(11) -0.0031(11)
F1 0.0250(12) 0.0225(11) 0.0221(10) -0.0024(9) 0.0010(9) -0.0060(9)
F2 0.0403(14) 0.0311(13) 0.0150(9) 0.0078(9) 0.0021(9) 0.0075(11)
Si1 0.0227(5) 0.0123(5) 0.0174(4) 0.0001(4) -0.0018(4) 0.0018(4)
W1 0.01233(6) 0.00952(6) 0.01010(5) -0.00006(6) 0.00040(4) 0.00016(6)

loop_
_atom_type_symbol
_atom_type_description
_atom_type_scat_dispersion_real
_atom_type_scat_dispersion_imag
_atom_type_scat_source
C C 0.0033 0.0016 'International Tables Vol C Tables 4.2.6.8 and 6.1.1.4'
H H 0.0000 0.0000 'International Tables Vol C Tables 4.2.6.8 and 6.1.1.4'
N N 0.0061 0.0033 'International Tables Vol C Tables 4.2.6.8 and 6.1.1.4'
O O 0.0106 0.0060 'International Tables Vol C Tables 4.2.6.8 and 6.1.1.4'
F F 0.0171 0.0103 'International Tables Vol C Tables 4.2.6.8 and 6.1.1.4'
Si Si 0.0817 0.0704 'International Tables Vol C Tables 4.2.6.8 and 6.1.1.4'
W W -0.8490 6.8722 'International Tables Vol C Tables 4.2.6.8 and 6.1.1.4'

loop_
_geom_angle_atom_site_label_1
_geom_angle_atom_site_label_2
_geom_angle_atom_site_label_3
_geom_angle
C2 C1 C5 108.6(3)
C2 C1 C6 124.1(3)
C5 C1 C6 126.7(3)
C2 C1 W1 69.28(19)
C5 C1 W1 73.90(19)
C6 C1 W1 129.6(2)
C1 C2 C3 108.0(3)
C1 C2 C7 126.6(3)
C3 C2 C7 125.2(3)
C1 C2 W1 75.9(2)
C3 C2 W1 71.71(19)
C7 C2 W1 122.5(2)
C2 C3 C4 107.7(3)
C2 C3 C8 124.6(3)
C4 C3 C8 127.5(3)
C2 C3 W1 72.48(19)
C4 C3 W1 75.4(2)
C8 C3 W1 122.2(2)
C5 C4 C3 108.5(3)
C5 C4 C9 124.7(3)
C3 C4 C9 126.4(3)
C5 C4 W1 74.63(19)
C3 C4 W1 69.17(18)
C9 C4 W1 128.2(2)
C4 C5 C1 107.2(3)
C4 C5 C10 125.5(3)
C1 C5 C10 126.9(3)
C4 C5 W1 71.17(18)
C1 C5 W1 71.58(18)
C10 C5 W1 128.3(2)
C1 C6 H6A 109.5
C1 C6 H6B 109.5
H6A C6 H6B 109.5
C1 C6 H6C 109.5
H6A C6 H6C 109.5
H6B C6 H6C 109.5
C2 C7 H7A 109.5
C2 C7 H7B 109.5
H7A C7 H7B 109.5
C2 C7 H7C 109.5
H7A C7 H7C 109.5
H7B C7 H7C 109.5
C3 C8 H8A 109.5
C3 C8 H8B 109.5
H8A C8 H8B 109.5
C3 C8 H8C 109.5
H8A C8 H8C 109.5
H8B C8 H8C 109.5
C4 C9 H9A 109.5
C4 C9 H9B 109.5
H9A C9 H9B 109.5
C4 C9 H9C 109.5
H9A C9 H9C 109.5
H9B C9 H9C 109.5
C5 C10 H10A 109.5
C5 C10 H10B 109.5
H10A C10 H10B 109.5
C5 C10 H10C 109.5
H10A C10 H10C 109.5
H10B C10 H10C 109.5
C12 C11 W1 69.6(2)
C12 C11 H11A 118(2)
W1 C11 H11A 121(2)
C12 C11 H11B 119(2)
W1 C11 H11B 98(2)
H11A C11 H11B 119(3)
C11 C12 C13 122.1(3)
C11 C12 W1 76.4(2)
C13 C12 W1 73.4(2)
C11 C12 H12 118.9
C13 C12 H12 118.9
W1 C12 H12 118.9
C12 C13 Si1 128.5(3)
C12 C13 W1 71.10(19)
Si1 C13 W1 118.46(15)
C12 C13 H13 115(2)
Si1 C13 H13 108(2)
W1 C13 H13 110(2)
Si1 C14 H14A 109.5
Si1 C14 H14B 109.5
H14A C14 H14B 109.5
Si1 C14 H14C 109.5
H14A C14 H14C 109.5
H14B C14 H14C 109.5
Si1 C15 H15A 109.5
Si1 C15 H15B 109.5
H15A C15 H15B 109.5
Si1 C15 H15C 109.5
H15A C15 H15C 109.5
H15B C15 H15C 109.5
Si1 C16 H16A 109.5
Si1 C16 H16B 109.5
H16A C16 H16B 109.5
Si1 C16 H16C 109.5
H16A C16 H16C 109.5
H16B C16 H16C 109.5
C18 C17 C22 112.9(3)
C18 C17 W1 125.8(2)
C22 C17 W1 121.2(2)
F1 C18 C19 115.3(3)
F1 C18 C17 118.4(3)
C19 C18 C17 126.3(3)
C20 C19 C18 118.3(3)
C20 C19 H19 120.8
C18 C19 H19 120.8
C21 C20 C19 117.4(3)
C21 C20 H20 121.3
C19 C20 H20 121.3
C20 C21 F2 118.4(3)
C20 C21 C22 123.4(3)
F2 C21 C22 118.1(3)
C21 C22 C17 121.6(3)
C21 C22 H22 119.2
C17 C22 H22 119.2
O1 N1 W1 167.3(3)
C16 Si1 C14 110.46(16)
C16 Si1 C15 107.96(18)
C14 Si1 C15 107.19(18)
C16 Si1 C13 109.36(17)
C14 Si1 C13 115.51(16)
C15 Si1 C13 106.01(15)
N1 W1 C17 88.04(12)
N1 W1 C12 111.88(12)
C17 W1 C12 105.70(13)
N1 W1 C3 93.82(12)
C17 W1 C3 130.90(12)
C12 W1 C3 118.64(12)
N1 W1 C2 89.87(12)
C17 W1 C2 95.24(12)
C12 W1 C2 149.87(12)
C3 W1 C2 35.81(11)
N1 W1 C13 89.62(11)
C17 W1 C13 134.51(13)
C12 W1 C13 35.55(12)
C3 W1 C13 94.59(12)
C2 W1 C13 130.19(12)
N1 W1 C4 127.04(13)
C17 W1 C4 132.03(11)
C12 W1 C4 91.25(12)
C3 W1 C4 35.47(11)
C2 W1 C4 58.65(11)
C13 W1 C4 83.06(12)
N1 W1 C11 100.09(13)
C17 W1 C11 73.50(13)
C12 W1 C11 34.00(12)
C3 W1 C11 152.58(12)
C2 W1 C11 164.54(13)
C13 W1 C11 62.26(13)
C4 W1 C11 121.31(13)
N1 W1 C1 119.02(11)
C17 W1 C1 78.15(11)
C12 W1 C1 129.08(11)
C3 W1 C1 58.29(11)
C2 W1 C1 34.84(11)
C13 W1 C1 139.60(11)
C4 W1 C1 57.26(10)
C11 W1 C1 130.26(12)
N1 W1 C5 147.82(12)
C17 W1 C5 98.40(11)
C12 W1 C5 96.74(12)
C3 W1 C5 58.34(11)
C2 W1 C5 58.26(11)
C13 W1 C5 107.07(11)
C4 W1 C5 34.20(11)
C11 W1 C5 111.99(12)
C1 W1 C5 34.51(10)

loop_
_geom_bond_atom_site_label_1
_geom_bond_atom_site_label_2
_geom_bond_distance
C1 C2 1.420(5)
C1 C5 1.439(4)
C1 C6 1.500(4)
C1 W1 2.410(3)
C2 C3 1.426(4)
C2 C7 1.504(4)
C2 W1 2.325(3)
C3 C4 1.437(5)
C3 C8 1.510(5)
C3 W1 2.315(3)
C4 C5 1.423(5)
C4 C9 1.504(4)
C4 W1 2.396(3)
C5 C10 1.502(4)
C5 W1 2.441(3)
C6 H6A 0.9800
C6 H6B 0.9800
C6 H6C 0.9800
C7 H7A 0.9800
C7 H7B 0.9800
C7 H7C 0.9800
C8 H8A 0.9800
C8 H8B 0.9800
C8 H8C 0.9800
C9 H9A 0.9800
C9 H9B 0.9800
C9 H9C 0.9800
C10 H10A 0.9800
C10 H10B 0.9800
C10 H10C 0.9800
C11 C12 1.381(5)
C11 W1 2.400(4)
C11 H11A 1.00(3)
C11 H11B 0.95(3)
C12 C13 1.422(5)
C12 W1 2.314(3)
C12 H12 1.0000
C13 Si1 1.879(3)
C13 W1 2.343(3)
C13 H13 0.97(4)
C14 Si1 1.874(4)
C14 H14A 0.9800
C14 H14B 0.9800
C14 H14C 0.9800
C15 Si1 1.879(4)
C15 H15A 0.9800
C15 H15B 0.9800
C15 H15C 0.9800
C16 Si1 1.862(4)
C16 H16A 0.9800
C16 H16B 0.9800
C16 H16C 0.9800
C17 C18 1.395(5)
C17 C22 1.404(4)
C17 W1 2.207(3)
C18 F1 1.383(4)
C18 C19 1.388(5)
C19 C20 1.387(5)
C19 H19 0.9500
C20 C21 1.368(5)
C20 H20 0.9500
C21 F2 1.377(4)
C21 C22 1.382(5)
C22 H22 0.9500
N1 O1 1.226(3)
N1 W1 1.777(3)

loop_
_geom_torsion_atom_site_label_1
_geom_torsion_atom_site_label_2
_geom_torsion_atom_site_label_3
_geom_torsion_atom_site_label_4
_geom_torsion
C5 C1 C2 C3 1.2(4)
C6 C1 C2 C3 -170.5(3)
W1 C1 C2 C3 65.0(2)
C5 C1 C2 C7 175.9(3)
C6 C1 C2 C7 4.3(5)
W1 C1 C2 C7 -120.2(4)
C5 C1 C2 W1 -63.9(2)
C6 C1 C2 W1 124.5(3)
C1 C2 C3 C4 -0.1(4)
C7 C2 C3 C4 -175.0(3)
W1 C2 C3 C4 67.7(2)
C1 C2 C3 C8 174.8(3)
C7 C2 C3 C8 -0.1(5)
W1 C2 C3 C8 -117.4(3)
C1 C2 C3 W1 -67.8(2)
C7 C2 C3 W1 117.3(3)
C2 C3 C4 C5 -1.0(4)
C8 C3 C4 C5 -175.7(3)
W1 C3 C4 C5 64.8(2)
C2 C3 C4 C9 171.5(3)
C8 C3 C4 C9 -3.2(6)
W1 C3 C4 C9 -122.7(3)
C2 C3 C4 W1 -65.8(2)
C8 C3 C4 W1 119.5(4)
C3 C4 C5 C1 1.7(4)
C9 C4 C5 C1 -171.0(3)
W1 C4 C5 C1 63.0(2)
C3 C4 C5 C10 174.6(3)
C9 C4 C5 C10 1.9(6)
W1 C4 C5 C10 -124.2(3)
C3 C4 C5 W1 -61.3(2)
C9 C4 C5 W1 126.1(4)
C2 C1 C5 C4 -1.8(4)
C6 C1 C5 C4 169.6(3)
W1 C1 C5 C4 -62.7(2)
C2 C1 C5 C10 -174.5(3)
C6 C1 C5 C10 -3.2(6)
W1 C1 C5 C10 124.6(4)
C2 C1 C5 W1 60.9(2)
C6 C1 C5 W1 -127.7(3)
W1 C11 C12 C13 60.0(3)
C11 C12 C13 Si1 50.3(5)
W1 C12 C13 Si1 111.8(3)
C11 C12 C13 W1 -61.5(3)
C22 C17 C18 F1 -179.2(3)
W1 C17 C18 F1 1.8(5)
C22 C17 C18 C19 1.3(5)
W1 C17 C18 C19 -177.8(3)
F1 C18 C19 C20 178.3(3)
C17 C18 C19 C20 -2.1(6)
C18 C19 C20 C21 0.3(5)
C19 C20 C21 F2 -177.5(3)
C19 C20 C21 C22 2.1(6)
C20 C21 C22 C17 -2.9(6)
F2 C21 C22 C17 176.7(3)
C18 C17 C22 C21 1.2(5)
W1 C17 C22 C21 -179.7(3)
C12 C13 Si1 C16 -158.6(3)
W1 C13 Si1 C16 -70.9(2)
C12 C13 Si1 C14 -33.3(4)
W1 C13 Si1 C14 54.4(2)
C12 C13 Si1 C15 85.2(3)
W1 C13 Si1 C15 173.0(2)
O1 N1 W1 C17 -96.6(11)
O1 N1 W1 C12 157.2(10)
O1 N1 W1 C3 34.2(11)
O1 N1 W1 C2 -1.4(11)
O1 N1 W1 C13 128.8(11)
O1 N1 W1 C4 47.8(11)
O1 N1 W1 C11 -169.5(11)
O1 N1 W1 C1 -21.4(11)
O1 N1 W1 C5 6.1(12)
C18 C17 W1 N1 -169.7(3)
C22 C17 W1 N1 11.3(3)
C18 C17 W1 C12 -57.5(3)
C22 C17 W1 C12 123.5(3)
C18 C17 W1 C3 96.9(3)
C22 C17 W1 C3 -82.1(3)
C18 C17 W1 C2 100.6(3)
C22 C17 W1 C2 -78.4(3)
C18 C17 W1 C13 -82.2(3)
C22 C17 W1 C13 98.8(3)
C18 C17 W1 C4 49.0(4)
C22 C17 W1 C4 -130.0(3)
C18 C17 W1 C11 -68.6(3)
C22 C17 W1 C11 112.4(3)
C18 C17 W1 C1 70.1(3)
C22 C17 W1 C1 -108.9(3)
C18 C17 W1 C5 42.0(3)
C22 C17 W1 C5 -137.0(3)
C11 C12 W1 N1 75.1(2)
C13 C12 W1 N1 -54.9(2)
C11 C12 W1 C17 -19.2(2)
C13 C12 W1 C17 -149.2(2)
C11 C12 W1 C3 -177.4(2)
C13 C12 W1 C3 52.6(2)
C11 C12 W1 C2 -151.5(2)
C13 C12 W1 C2 78.4(3)
C11 C12 W1 C13 130.0(3)
C11 C12 W1 C4 -153.8(2)
C13 C12 W1 C4 76.2(2)
C13 C12 W1 C11 -130.0(3)
C11 C12 W1 C1 -106.5(2)
C13 C12 W1 C1 123.4(2)
C11 C12 W1 C5 -119.9(2)
C13 C12 W1 C5 110.1(2)
C2 C3 W1 N1 -84.46(18)
C4 C3 W1 N1 161.17(19)
C8 C3 W1 N1 35.8(3)
C2 C3 W1 C17 6.3(2)
C4 C3 W1 C17 -108.1(2)
C8 C3 W1 C17 126.5(3)
C2 C3 W1 C12 158.02(17)
C4 C3 W1 C12 43.7(2)
C8 C3 W1 C12 -81.7(3)
C4 C3 W1 C2 -114.4(3)
C8 C3 W1 C2 120.3(3)
C2 C3 W1 C13 -174.38(18)
C4 C3 W1 C13 71.2(2)
C8 C3 W1 C13 -54.1(3)
C2 C3 W1 C4 114.4(3)
C8 C3 W1 C4 -125.4(3)
C2 C3 W1 C11 154.9(3)
C4 C3 W1 C11 40.5(4)
C8 C3 W1 C11 -84.9(4)
C2 C3 W1 C1 37.57(17)
C4 C3 W1 C1 -76.80(19)
C8 C3 W1 C1 157.8(3)
C2 C3 W1 C5 78.38(19)
C4 C3 W1 C5 -36.00(17)
C8 C3 W1 C5 -161.4(3)
C1 C2 W1 N1 -148.51(19)
C3 C2 W1 N1 96.73(18)
C7 C2 W1 N1 -23.9(3)
C1 C2 W1 C17 -60.49(19)
C3 C2 W1 C17 -175.25(18)
C7 C2 W1 C17 64.1(3)
C1 C2 W1 C12 73.9(3)
C3 C2 W1 C12 -40.9(3)
C7 C2 W1 C12 -161.5(3)
C1 C2 W1 C3 114.8(3)
C7 C2 W1 C3 -120.6(3)
C1 C2 W1 C13 122.11(19)
C3 C2 W1 C13 7.3(2)
C7 C2 W1 C13 -113.3(3)
C1 C2 W1 C4 76.52(19)
C3 C2 W1 C4 -38.24(17)
C7 C2 W1 C4 -158.9(3)
C1 C2 W1 C11 -18.1(5)
C3 C2 W1 C11 -132.8(4)
C7 C2 W1 C11 106.6(5)
C3 C2 W1 C1 -114.8(3)
C7 C2 W1 C1 124.6(4)
C1 C2 W1 C5 36.16(17)
C3 C2 W1 C5 -78.60(19)
C7 C2 W1 C5 160.8(3)
C12 C13 W1 N1 130.6(2)
Si1 C13 W1 N1 6.3(2)
C12 C13 W1 C17 43.7(3)
Si1 C13 W1 C17 -80.6(2)
Si1 C13 W1 C12 -124.3(3)
C12 C13 W1 C3 -135.6(2)
Si1 C13 W1 C3 100.1(2)
C12 C13 W1 C2 -139.9(2)
Si1 C13 W1 C2 95.8(2)
C12 C13 W1 C4 -102.0(2)
Si1 C13 W1 C4 133.7(2)
C12 C13 W1 C11 28.9(2)
Si1 C13 W1 C11 -95.3(2)
C12 C13 W1 C1 -91.6(3)
Si1 C13 W1 C1 144.08(17)
C12 C13 W1 C5 -77.4(2)
Si1 C13 W1 C5 158.33(18)
C5 C4 W1 N1 -140.9(2)
C3 C4 W1 N1 -23.8(2)
C9 C4 W1 N1 96.8(3)
C5 C4 W1 C17 -12.4(3)
C3 C4 W1 C17 104.7(2)
C9 C4 W1 C17 -134.7(3)
C5 C4 W1 C12 100.2(2)
C3 C4 W1 C12 -142.7(2)
C9 C4 W1 C12 -22.1(3)
C5 C4 W1 C3 -117.1(3)
C9 C4 W1 C3 120.6(4)
C5 C4 W1 C2 -78.5(2)
C3 C4 W1 C2 38.62(18)
C9 C4 W1 C2 159.2(4)
C5 C4 W1 C13 134.8(2)
C3 C4 W1 C13 -108.0(2)
C9 C4 W1 C13 12.6(3)
C5 C4 W1 C11 83.4(2)
C3 C4 W1 C11 -159.51(19)
C9 C4 W1 C11 -38.9(4)
C5 C4 W1 C1 -37.17(19)
C3 C4 W1 C1 79.9(2)
C9 C4 W1 C1 -159.5(4)
C3 C4 W1 C5 117.1(3)
C9 C4 W1 C5 -122.3(4)
C12 C11 W1 N1 -114.4(2)
C12 C11 W1 C17 160.7(2)
C12 C11 W1 C3 5.0(4)
C12 C11 W1 C2 116.2(4)
C12 C11 W1 C13 -30.2(2)
C12 C11 W1 C4 31.1(3)
C12 C11 W1 C1 102.8(2)
C12 C11 W1 C5 68.1(2)
C2 C1 W1 N1 36.7(2)
C5 C1 W1 N1 154.3(2)
C6 C1 W1 N1 -81.0(3)
C2 C1 W1 C17 117.7(2)
C5 C1 W1 C17 -124.6(2)
C6 C1 W1 C17 0.0(3)
C2 C1 W1 C12 -141.6(2)
C5 C1 W1 C12 -23.9(3)
C6 C1 W1 C12 100.7(3)
C2 C1 W1 C3 -38.65(18)
C5 C1 W1 C3 79.0(2)
C6 C1 W1 C3 -156.3(3)
C5 C1 W1 C2 117.7(3)
C6 C1 W1 C2 -117.7(4)
C2 C1 W1 C13 -93.1(2)
C5 C1 W1 C13 24.5(3)
C6 C1 W1 C13 149.2(3)
C2 C1 W1 C4 -80.8(2)
C5 C1 W1 C4 36.82(19)
C6 C1 W1 C4 161.5(3)
C2 C1 W1 C11 173.78(18)
C5 C1 W1 C11 -68.6(2)
C6 C1 W1 C11 56.1(3)
C2 C1 W1 C5 -117.7(3)
C6 C1 W1 C5 124.7(4)
C4 C5 W1 N1 70.9(3)
C1 C5 W1 N1 -45.3(3)
C10 C5 W1 N1 -168.2(3)
C4 C5 W1 C17 170.7(2)
C1 C5 W1 C17 54.5(2)
C10 C5 W1 C17 -68.4(3)
C4 C5 W1 C12 -82.3(2)
C1 C5 W1 C12 161.5(2)
C10 C5 W1 C12 38.6(3)
C4 C5 W1 C3 37.4(2)
C1 C5 W1 C3 -78.9(2)
C10 C5 W1 C3 158.2(3)
C4 C5 W1 C2 79.7(2)
C1 C5 W1 C2 -36.51(19)
C10 C5 W1 C2 -159.4(3)
C4 C5 W1 C13 -47.4(2)
C1 C5 W1 C13 -163.6(2)
C10 C5 W1 C13 73.5(3)
C1 C5 W1 C4 -116.2(3)
C10 C5 W1 C4 120.9(4)
C4 C5 W1 C11 -113.8(2)
C1 C5 W1 C11 130.0(2)
C10 C5 W1 C11 7.1(3)
C4 C5 W1 C1 116.2(3)
C10 C5 W1 C1 -122.9(4)
